data_9005270
loop_
_publ_author_name
'Graetsch, H.'
'Topalovic-Dierdorf I'

_publ_section_title
;
 29Si MAS NMR spectrum and superstructure of modulated tridymite L3-To(MX-1)
 Sample: average crystal structure
;
_journal_name_full 'European Journal of Mineralogy'
_journal_page_first 103
_journal_page_last 113
_journal_volume 8
_journal_year 1996
_chemical_compound_source Synthetic
_chemical_formula_sum 'O2 Si'
_chemical_name_mineral Tridymite
_space_group_IT_number 9
_symmetry_space_group_name_Hall 'C -2yc'
_symmetry_space_group_name_H-M 'C 1 c 1'
_cell_angle_alpha 90
_cell_angle_beta 91.512
_cell_angle_gamma 90
_cell_length_a 5.007
_cell_length_b 8.6004
_cell_length_c 8.2169
_cell_formula_units_Z 8
_cell_volume 353.715
_database_code_amcsd 0006616
_exptl_crystal_density_diffrn 2.257
_cod_original_formula_sum 'Si O2'
_cod_database_code 9005270

loop_
_space_group_symop_operation_xyz
x,y,z
1/2+x,1/2+y,z
x,-y,1/2+z
1/2+x,1/2-y,1/2+z

loop_
_atom_site_aniso_label
_atom_site_aniso_U_11
_atom_site_aniso_U_22
_atom_site_aniso_U_33
_atom_site_aniso_U_12
_atom_site_aniso_U_13
_atom_site_aniso_U_23
Si1 0.04300 0.03300 0.08000 0.00400 0.03100 0.00600
Si2 0.04200 0.03400 0.08200 0.00400 0.03100 0.00800
O1 0.03900 0.04700 0.04600 0.01000 0.00100 -0.00300
O2 0.04800 0.03000 0.17600 -0.01400 -0.01700 0.00900
O3 0.03200 0.03200 0.35000 0.00800 -0.00200 0.00800
O4 0.26600 0.21600 0.09000 -0.02300 0.13200 -0.01400

loop_
_atom_site_label
_atom_site_fract_x
_atom_site_fract_y
_atom_site_fract_z
_atom_site_U_iso_or_equiv
Si1 0.07640 0.30730 0.21080 0.05200
Si2 0.07730 0.35920 0.83520 0.05200
O1 0.28850 0.75300 0.25340 0.04400
O2 0.14400 0.46470 0.30820 0.08500
O3 0.28840 0.17970 0.27030 0.13800
O4 0.58260 0.16680 0.51980 0.18800

loop_
_cod_related_entry_id
_cod_related_entry_database
_cod_related_entry_code
1 AMCSD 0006616
